data_4324853
loop_
_publ_author_name
'Gustav Berggren'
'Anders Thapper'
'Ping Huang'
'Lars Eriksson'
'Stenbj\"orn Styring'
'Magnus F. Anderlund'

_publ_contact_author 'Lars Eriksson'
_publ_contact_author_email lerik@struc.su.se
_publ_section_title
;
 Mechanistic Studies on the Water-Oxidizing Reaction of Homogeneous
 Manganese-Based Catalysts: Isolation and Characterization of a Suggested
 Catalytic Intermediate
;
_journal_name_full 'Inorganic Chemistry'
_journal_page_first 3425
_journal_page_last 3430
_journal_paper_doi 10.1021/ic102336a
_journal_volume 50
_journal_year 2011
_chemical_formula_moiety 'C34 H42 Mn2 N8 O6, 2(Cl O4), 2(H2 O) '
_chemical_formula_sum 'C34 H46 Cl2 Mn2 N8 O16'
_chemical_formula_weight 1003.57
_chemical_name_systematic
; 
 ? 
;
_space_group_IT_number 14
_symmetry_cell_setting monoclinic
_symmetry_space_group_name_Hall '-P 2ybc'
_symmetry_space_group_name_H-M 'P 1 21/c 1'
_atom_sites_solution_hydrogens geom
_atom_sites_solution_primary direct
_atom_sites_solution_secondary difmap
_audit_creation_method SHELXL-97
_cell_angle_alpha 90.00
_cell_angle_beta 95.91(9)
_cell_angle_gamma 90.00
_cell_formula_units_Z 2
_cell_length_a 10.347(19)
_cell_length_b 18.283(17)
_cell_length_c 10.754(9)
_cell_measurement_reflns_used 14615
_cell_measurement_temperature 100(2)
_cell_measurement_theta_max 28.56
_cell_measurement_theta_min 2.53
_cell_volume 2024(5)
_computing_cell_refinement 'XDS (Kabsch, 2008)'
_computing_data_collection MARCCD
_computing_data_reduction 'XDS (Kabsch, 2008)'
_computing_structure_refinement 'SHELXL-97 (Sheldrick, 2008)'
_computing_structure_solution 'SHELXS-97 (Sheldrick, 2008)'
_diffrn_ambient_temperature 100(2)
_diffrn_detector_area_resol_mean 12.4
_diffrn_measured_fraction_theta_full 1.000
_diffrn_measured_fraction_theta_max 1.000
_diffrn_measurement_device_type MARCCD
_diffrn_measurement_method '\f scan'
_diffrn_radiation_monochromator silicon
_diffrn_radiation_source 'Beamline I911-5, Maxlab'
_diffrn_radiation_type synchrotron
_diffrn_radiation_wavelength 0.90830
_diffrn_reflns_av_R_equivalents 0.1040
_diffrn_reflns_av_sigmaI/netI 0.0470
_diffrn_reflns_limit_h_max 10
_diffrn_reflns_limit_h_min -10
_diffrn_reflns_limit_k_max 19
_diffrn_reflns_limit_k_min -19
_diffrn_reflns_limit_l_max 11
_diffrn_reflns_limit_l_min -11
_diffrn_reflns_number 14658
_diffrn_reflns_theta_full 28.56
_diffrn_reflns_theta_max 28.56
_diffrn_reflns_theta_min 2.53
_diffrn_standards_number 0
_exptl_absorpt_coefficient_mu 1.635
_exptl_absorpt_correction_type none
_exptl_crystal_colour black
_exptl_crystal_density_diffrn 1.647
_exptl_crystal_description prism
_exptl_crystal_F_000 1036
_exptl_crystal_size_max 0.05
_exptl_crystal_size_mid 0.04
_exptl_crystal_size_min 0.02
_refine_diff_density_max 0.840
_refine_diff_density_min -0.592
_refine_diff_density_rms 0.106
_refine_ls_extinction_coef 0.0017(7)
_refine_ls_extinction_expression Fc^*^=kFc[1+0.001xFc^2^\l^3^/sin(2\q)]^-1/4^
_refine_ls_extinction_method SHELXL
_refine_ls_goodness_of_fit_ref 1.076
_refine_ls_hydrogen_treatment mixed
_refine_ls_matrix_type full
_refine_ls_number_parameters 288
_refine_ls_number_reflns 2471
_refine_ls_number_restraints 91
_refine_ls_restrained_S_all 1.057
_refine_ls_R_factor_all 0.0644
_refine_ls_R_factor_gt 0.0612
_refine_ls_shift/su_max 0.000
_refine_ls_shift/su_mean 0.000
_refine_ls_structure_factor_coef Fsqd
_refine_ls_weighting_details 'calc w=1/[\s^2^(Fo^2^)+(0.0899P)^2^+7.0443P] where P=(Fo^2^+2Fc^2^)/3'
_refine_ls_weighting_scheme calc
_refine_ls_wR_factor_gt 0.1624
_refine_ls_wR_factor_ref 0.1665
_reflns_number_gt 2296
_reflns_number_total 2471
_reflns_threshold_expression I>2\s(I)
_cod_data_source_file ic102336a_si_002_1.cif
_cod_data_source_block gb447
_cod_original_cell_volume 2024(4)
_cod_original_sg_symbol_H-M 'P 21/c'
_cod_database_code 4324853

loop_
_symmetry_equiv_pos_as_xyz
'x, y, z'
'-x, y+1/2, -z+1/2'
'-x, -y, -z'
'x, -y-1/2, z-1/2'

loop_
_atom_site_label
_atom_site_type_symbol
_atom_site_fract_x
_atom_site_fract_y
_atom_site_fract_z
_atom_site_U_iso_or_equiv
_atom_site_adp_type
_atom_site_occupancy
_atom_site_symmetry_multiplicity
_atom_site_calc_flag
_atom_site_refinement_flags
OW1 O 0.8997(7) -0.0806(4) 0.8232(7) 0.102(2) Uani 1 1 d D
HW1 H 0.882(9) -0.035(3) 0.852(9) 0.122 Uiso 1 1 d D
HW2 H 0.976(6) -0.093(5) 0.866(9) 0.122 Uiso 1 1 d D
Mn1 Mn 0.56475(6) 0.04842(4) 0.43717(6) 0.0157(4) Uani 1 1 d U
O1 O 0.4021(3) 0.01042(18) 0.4279(3) 0.0194(8) Uani 1 1 d U
O2 O 0.5298(3) 0.13232(18) 0.5357(3) 0.0219(8) Uani 1 1 d U
O3 O 0.4539(4) 0.2447(2) 0.5387(3) 0.0360(10) Uani 1 1 d U
N1 N 0.6295(4) -0.0218(2) 0.3122(3) 0.0200(9) Uani 1 1 d U
N2 N 0.5219(4) 0.1227(2) 0.2899(3) 0.0217(9) Uani 1 1 d U
N3 N 0.7582(4) 0.0876(2) 0.4411(4) 0.0213(9) Uani 1 1 d U
N4 N 1.0313(4) 0.1280(3) 0.5210(4) 0.0396(12) Uani 1 1 d U
C1 C 0.5517(5) -0.0690(3) 0.2406(4) 0.0233(11) Uani 1 1 d U
H1 H 0.4621 -0.0722 0.2521 0.028 Uiso 1 1 calc R
C2 C 0.6007(5) -0.1118(3) 0.1524(5) 0.0274(12) Uani 1 1 d U
H2 H 0.5455 -0.1447 0.1036 0.033 Uiso 1 1 calc R
C3 C 0.7296(6) -0.1072(3) 0.1343(5) 0.0332(13) Uani 1 1 d U
H3 H 0.7640 -0.1369 0.0731 0.040 Uiso 1 1 calc R
C4 C 0.8096(5) -0.0589(3) 0.2056(5) 0.0320(13) Uani 1 1 d U
H4 H 0.8988 -0.0543 0.1931 0.038 Uiso 1 1 calc R
C5 C 0.7564(5) -0.0172(3) 0.2956(5) 0.0250(12) Uani 1 1 d U
C6 C 0.8383(5) 0.0319(3) 0.3821(5) 0.0316(13) Uani 1 1 d U
H6A H 0.9025 0.0572 0.3351 0.038 Uiso 1 1 calc R
H6B H 0.8866 0.0022 0.4484 0.038 Uiso 1 1 calc R
C7 C 0.6500(5) 0.1496(3) 0.2552(5) 0.0288(12) Uani 1 1 d U
H7A H 0.6379 0.1975 0.2125 0.035 Uiso 1 1 calc R
H7B H 0.6843 0.1147 0.1963 0.035 Uiso 1 1 calc R
C8 C 0.7465(5) 0.1577(3) 0.3690(5) 0.0270(12) Uani 1 1 d U
H8A H 0.8323 0.1714 0.3431 0.032 Uiso 1 1 calc R
H8B H 0.7180 0.1972 0.4229 0.032 Uiso 1 1 calc R
C9 C 0.4466(5) 0.1826(3) 0.3427(5) 0.0297(12) Uani 1 1 d U
H9A H 0.3526 0.1726 0.3240 0.036 Uiso 1 1 calc R
H9B H 0.4659 0.2293 0.3020 0.036 Uiso 1 1 calc R
C10 C 0.4785(5) 0.1899(3) 0.4817(5) 0.0260(12) Uani 1 1 d U
C11 C 0.8135(5) 0.1019(3) 0.5748(5) 0.0254(12) Uani 1 1 d U
H11A H 0.7467 0.1271 0.6187 0.030 Uiso 1 1 calc R
H11B H 0.8320 0.0544 0.6169 0.030 Uiso 1 1 calc R
C12 C 0.9356(5) 0.1473(3) 0.5880(5) 0.0279(12) Uani 1 1 d U
C13 C 1.1402(6) 0.1685(4) 0.5338(5) 0.0519(18) Uani 1 1 d U
H13 H 1.2090 0.1553 0.4861 0.062 Uiso 1 1 calc R
C14 C 1.1579(6) 0.2279(4) 0.6120(6) 0.0480(16) Uani 1 1 d U
H14 H 1.2352 0.2562 0.6151 0.058 Uiso 1 1 calc R
C15 C 1.0607(6) 0.2457(3) 0.6863(7) 0.0524(18) Uani 1 1 d U
H15 H 1.0711 0.2852 0.7439 0.063 Uiso 1 1 calc R
C16 C 0.9472(6) 0.2041(3) 0.6741(6) 0.0456(16) Uani 1 1 d U
H16 H 0.8788 0.2145 0.7240 0.055 Uiso 1 1 calc R
C17 C 0.4429(5) 0.0938(3) 0.1770(5) 0.0309(13) Uani 1 1 d U
H17A H 0.3657 0.0691 0.2021 0.046 Uiso 1 1 calc R
H17B H 0.4949 0.0590 0.1340 0.046 Uiso 1 1 calc R
H17C H 0.4161 0.1344 0.1205 0.046 Uiso 1 1 calc R
Cl1 Cl 0.78436(15) 0.10824(9) 0.94318(14) 0.0453(5) Uani 1 1 d U
O11 O 0.6906(4) 0.0561(2) 0.9797(4) 0.0509(12) Uani 1 1 d U
O12 O 0.8714(5) 0.0722(3) 0.8688(4) 0.0617(14) Uani 1 1 d U
O13 O 0.8547(5) 0.1363(4) 1.0532(5) 0.098(2) Uani 1 1 d U
O14 O 0.7164(5) 0.1648(3) 0.8713(6) 0.0687(15) Uani 1 1 d U

loop_
_atom_site_aniso_label
_atom_site_aniso_U_11
_atom_site_aniso_U_22
_atom_site_aniso_U_33
_atom_site_aniso_U_23
_atom_site_aniso_U_13
_atom_site_aniso_U_12
OW1 0.107(5) 0.078(4) 0.117(6) -0.029(4) -0.011(4) 0.010(4)
Mn1 0.0163(5) 0.0193(5) 0.0112(5) -0.0001(3) 0.0002(3) -0.0010(3)
O1 0.0177(17) 0.0254(19) 0.0148(17) -0.0008(15) -0.0001(13) -0.0034(14)
O2 0.0269(19) 0.0226(18) 0.0168(17) -0.0029(15) 0.0045(14) -0.0005(15)
O3 0.050(3) 0.030(2) 0.028(2) -0.0043(18) 0.0080(18) 0.0066(18)
N1 0.024(2) 0.024(2) 0.012(2) -0.0019(17) 0.0000(16) 0.0001(17)
N2 0.023(2) 0.029(2) 0.013(2) -0.0005(18) 0.0015(17) 0.0014(18)
N3 0.018(2) 0.028(2) 0.018(2) -0.0029(18) 0.0011(16) -0.0028(17)
N4 0.027(3) 0.063(3) 0.029(3) -0.003(2) 0.003(2) -0.014(2)
C1 0.034(3) 0.023(3) 0.012(2) 0.000(2) -0.002(2) -0.004(2)
C2 0.045(3) 0.021(3) 0.014(3) -0.003(2) -0.003(2) -0.002(2)
C3 0.045(3) 0.038(3) 0.017(3) -0.006(2) 0.002(2) 0.012(3)
C4 0.030(3) 0.042(3) 0.023(3) -0.005(2) 0.000(2) 0.010(2)
C5 0.025(3) 0.029(3) 0.020(3) -0.001(2) 0.000(2) 0.007(2)
C6 0.021(3) 0.042(3) 0.032(3) -0.013(3) 0.004(2) 0.003(2)
C7 0.027(3) 0.036(3) 0.024(3) 0.006(2) 0.008(2) -0.002(2)
C8 0.023(3) 0.030(3) 0.029(3) 0.005(2) 0.006(2) -0.007(2)
C9 0.034(3) 0.032(3) 0.023(3) 0.000(2) 0.003(2) 0.007(2)
C10 0.022(3) 0.029(3) 0.028(3) 0.004(2) 0.005(2) 0.000(2)
C11 0.022(3) 0.034(3) 0.020(3) -0.007(2) 0.000(2) -0.002(2)
C12 0.020(3) 0.036(3) 0.026(3) 0.001(2) -0.002(2) -0.002(2)
C13 0.026(3) 0.102(5) 0.028(3) 0.003(3) 0.001(3) -0.020(3)
C14 0.034(3) 0.059(4) 0.049(4) 0.013(3) -0.007(3) -0.022(3)
C15 0.042(4) 0.043(4) 0.069(5) -0.011(3) -0.008(3) -0.013(3)
C16 0.029(3) 0.045(4) 0.062(4) -0.015(3) 0.004(3) 0.000(3)
C17 0.040(3) 0.033(3) 0.018(3) 0.004(2) -0.006(2) -0.003(2)
Cl1 0.0400(9) 0.0610(11) 0.0352(9) -0.0137(7) 0.0063(7) 0.0000(7)
O11 0.047(3) 0.063(3) 0.042(3) 0.004(2) -0.001(2) -0.009(2)
O12 0.072(3) 0.072(3) 0.045(3) 0.005(2) 0.025(2) 0.025(3)
O13 0.055(3) 0.174(7) 0.066(3) -0.060(4) 0.011(3) -0.045(4)
O14 0.054(3) 0.042(3) 0.113(4) 0.012(3) 0.027(3) 0.006(2)

loop_
_atom_type_symbol
_atom_type_description
_atom_type_scat_dispersion_real
_atom_type_scat_dispersion_imag
_atom_type_scat_source
C C 0.0033 0.0016 'International Tables Vol C Tables 4.2.6.8 and 6.1.1.4'
H H 0.0000 0.0000 'International Tables Vol C Tables 4.2.6.8 and 6.1.1.4'
Cl Cl 0.1484 0.1585 'International Tables Vol C Tables 4.2.6.8 and 6.1.1.4'
N N 0.0061 0.0033 'International Tables Vol C Tables 4.2.6.8 and 6.1.1.4'
O O 0.0106 0.0060 'International Tables Vol C Tables 4.2.6.8 and 6.1.1.4'
Mn Mn 0.3368 0.7283 'International Tables Vol C Tables 4.2.6.8 and 6.1.1.4'

loop_
_geom_angle_atom_site_label_1
_geom_angle_atom_site_label_2
_geom_angle_atom_site_label_3
_geom_angle
_geom_angle_site_symmetry_1
_geom_angle_site_symmetry_3
HW1 OW1 HW2 105(3) . .
O1 Mn1 O1 85.08(17) 3_656 .
O1 Mn1 O2 93.64(15) 3_656 .
O1 Mn1 O2 96.32(16) . .
O1 Mn1 N1 96.15(17) 3_656 .
O1 Mn1 N1 95.12(17) . .
O2 Mn1 N1 165.54(15) . .
O1 Mn1 N2 175.67(15) 3_656 .
O1 Mn1 N2 94.80(17) . .
O2 Mn1 N2 82.07(16) . .
N1 Mn1 N2 88.18(17) . .
O1 Mn1 N3 94.86(17) 3_656 .
O1 Mn1 N3 176.54(15) . .
O2 Mn1 N3 87.14(16) . .
N1 Mn1 N3 81.44(18) . .
N2 Mn1 N3 85.52(17) . .
O1 Mn1 Mn1 42.59(12) 3_656 3_656
O1 Mn1 Mn1 42.50(11) . 3_656
O2 Mn1 Mn1 96.76(13) . 3_656
N1 Mn1 Mn1 97.65(14) . 3_656
N2 Mn1 Mn1 137.13(14) . 3_656
N3 Mn1 Mn1 137.34(12) . 3_656
Mn1 O1 Mn1 94.92(17) 3_656 .
C10 O2 Mn1 119.7(3) . .
C5 N1 C1 119.5(4) . .
C5 N1 Mn1 116.3(3) . .
C1 N1 Mn1 124.1(3) . .
C9 N2 C17 107.9(4) . .
C9 N2 C7 111.4(4) . .
C17 N2 C7 109.8(4) . .
C9 N2 Mn1 105.4(3) . .
C17 N2 Mn1 116.2(3) . .
C7 N2 Mn1 106.1(3) . .
C6 N3 C8 112.5(4) . .
C6 N3 C11 110.4(4) . .
C8 N3 C11 110.3(4) . .
C6 N3 Mn1 108.9(3) . .
C8 N3 Mn1 104.7(3) . .
C11 N3 Mn1 109.9(3) . .
C12 N4 C13 117.5(5) . .
N1 C1 C2 121.0(5) . .
N1 C1 H1 119.5 . .
C2 C1 H1 119.5 . .
C1 C2 C3 120.0(5) . .
C1 C2 H2 120.0 . .
C3 C2 H2 120.0 . .
C2 C3 C4 119.7(5) . .
C2 C3 H3 120.2 . .
C4 C3 H3 120.2 . .
C3 C4 C5 118.6(5) . .
C3 C4 H4 120.7 . .
C5 C4 H4 120.7 . .
N1 C5 C4 121.3(5) . .
N1 C5 C6 117.0(4) . .
C4 C5 C6 121.6(5) . .
C5 C6 N3 111.8(4) . .
C5 C6 H6A 109.3 . .
N3 C6 H6A 109.3 . .
C5 C6 H6B 109.3 . .
N3 C6 H6B 109.3 . .
H6A C6 H6B 107.9 . .
N2 C7 C8 111.1(4) . .
N2 C7 H7A 109.4 . .
C8 C7 H7A 109.4 . .
N2 C7 H7B 109.4 . .
C8 C7 H7B 109.4 . .
H7A C7 H7B 108.0 . .
N3 C8 C7 110.4(4) . .
N3 C8 H8A 109.6 . .
C7 C8 H8A 109.6 . .
N3 C8 H8B 109.6 . .
C7 C8 H8B 109.6 . .
H8A C8 H8B 108.1 . .
N2 C9 C10 112.0(4) . .
N2 C9 H9A 109.2 . .
C10 C9 H9A 109.2 . .
N2 C9 H9B 109.2 . .
C10 C9 H9B 109.2 . .
H9A C9 H9B 107.9 . .
O3 C10 O2 122.9(5) . .
O3 C10 C9 122.6(5) . .
O2 C10 C9 114.4(5) . .
C12 C11 N3 114.5(4) . .
C12 C11 H11A 108.6 . .
N3 C11 H11A 108.6 . .
C12 C11 H11B 108.6 . .
N3 C11 H11B 108.6 . .
H11A C11 H11B 107.6 . .
N4 C12 C16 122.8(5) . .
N4 C12 C11 117.8(5) . .
C16 C12 C11 119.3(5) . .
N4 C13 C14 123.8(6) . .
N4 C13 H13 118.1 . .
C14 C13 H13 118.1 . .
C13 C14 C15 118.6(5) . .
C13 C14 H14 120.7 . .
C15 C14 H14 120.7 . .
C14 C15 C16 118.2(6) . .
C14 C15 H15 120.9 . .
C16 C15 H15 120.9 . .
C12 C16 C15 119.0(6) . .
C12 C16 H16 120.5 . .
C15 C16 H16 120.5 . .
N2 C17 H17A 109.5 . .
N2 C17 H17B 109.5 . .
H17A C17 H17B 109.5 . .
N2 C17 H17C 109.5 . .
H17A C17 H17C 109.5 . .
H17B C17 H17C 109.5 . .
O13 Cl1 O12 109.6(3) . .
O13 Cl1 O14 111.7(4) . .
O12 Cl1 O14 109.5(3) . .
O13 Cl1 O11 108.2(3) . .
O12 Cl1 O11 109.2(3) . .
O14 Cl1 O11 108.5(3) . .

loop_
_geom_bond_atom_site_label_1
_geom_bond_atom_site_label_2
_geom_bond_distance
_geom_bond_site_symmetry_2
OW1 HW1 0.91(2) .
OW1 HW2 0.90(2) .
Mn1 O1 1.810(3) 3_656
Mn1 O1 1.814(4) .
Mn1 O2 1.920(3) .
Mn1 N1 2.022(4) .
Mn1 N2 2.099(4) .
Mn1 N3 2.123(5) .
Mn1 Mn1 2.670(3) 3_656
O1 Mn1 1.810(3) 3_656
O2 C10 1.290(6) .
O3 C10 1.215(6) .
N1 C5 1.346(7) .
N1 C1 1.364(6) .
N2 C9 1.488(7) .
N2 C17 1.489(7) .
N2 C7 1.497(7) .
N3 C6 1.494(7) .
N3 C8 1.495(7) .
N3 C11 1.515(6) .
N4 C12 1.331(7) .
N4 C13 1.343(8) .
C1 C2 1.367(7) .
C1 H1 0.9500 .
C2 C3 1.370(8) .
C2 H2 0.9500 .
C3 C4 1.387(8) .
C3 H3 0.9500 .
C4 C5 1.389(7) .
C4 H4 0.9500 .
C5 C6 1.493(8) .
C6 H6A 0.9900 .
C6 H6B 0.9900 .
C7 C8 1.505(8) .
C7 H7A 0.9900 .
C7 H7B 0.9900 .
C8 H8A 0.9900 .
C8 H8B 0.9900 .
C9 C10 1.503(8) .
C9 H9A 0.9900 .
C9 H9B 0.9900 .
C11 C12 1.506(7) .
C11 H11A 0.9900 .
C11 H11B 0.9900 .
C12 C16 1.389(8) .
C13 C14 1.374(10) .
C13 H13 0.9500 .
C14 C15 1.386(10) .
C14 H14 0.9500 .
C15 C16 1.394(9) .
C15 H15 0.9500 .
C16 H16 0.9500 .
C17 H17A 0.9800 .
C17 H17B 0.9800 .
C17 H17C 0.9800 .
Cl1 O13 1.419(5) .
Cl1 O12 1.426(5) .
Cl1 O14 1.431(5) .
Cl1 O11 1.443(5) .

loop_
_geom_torsion_atom_site_label_1
_geom_torsion_atom_site_label_2
_geom_torsion_atom_site_label_3
_geom_torsion_atom_site_label_4
_geom_torsion
_geom_torsion_site_symmetry_1
_geom_torsion_site_symmetry_4
O1 Mn1 O1 Mn1 0.0 3_656 3_656
O2 Mn1 O1 Mn1 -93.13(16) . 3_656
N1 Mn1 O1 Mn1 95.75(17) . 3_656
N2 Mn1 O1 Mn1 -175.65(15) . 3_656
N3 Mn1 O1 Mn1 89(2) . 3_656
O1 Mn1 O2 C10 -168.6(3) 3_656 .
O1 Mn1 O2 C10 -83.1(4) . .
N1 Mn1 O2 C10 58.9(7) . .
N2 Mn1 O2 C10 10.9(3) . .
N3 Mn1 O2 C10 96.7(4) . .
Mn1 Mn1 O2 C10 -125.9(3) 3_656 .
O1 Mn1 N1 C5 -89.3(4) 3_656 .
O1 Mn1 N1 C5 -174.9(3) . .
O2 Mn1 N1 C5 43.0(8) . .
N2 Mn1 N1 C5 90.5(4) . .
N3 Mn1 N1 C5 4.7(3) . .
Mn1 Mn1 N1 C5 -132.2(3) 3_656 .
O1 Mn1 N1 C1 94.8(4) 3_656 .
O1 Mn1 N1 C1 9.2(4) . .
O2 Mn1 N1 C1 -132.9(6) . .
N2 Mn1 N1 C1 -85.5(4) . .
N3 Mn1 N1 C1 -171.2(4) . .
Mn1 Mn1 N1 C1 51.9(4) 3_656 .
O1 Mn1 N2 C9 -13(2) 3_656 .
O1 Mn1 N2 C9 75.6(3) . .
O2 Mn1 N2 C9 -20.1(3) . .
N1 Mn1 N2 C9 170.6(3) . .
N3 Mn1 N2 C9 -107.8(3) . .
Mn1 Mn1 N2 C9 71.3(4) 3_656 .
O1 Mn1 N2 C17 -132.1(19) 3_656 .
O1 Mn1 N2 C17 -43.8(4) . .
O2 Mn1 N2 C17 -139.5(4) . .
N1 Mn1 N2 C17 51.2(4) . .
N3 Mn1 N2 C17 132.8(4) . .
Mn1 Mn1 N2 C17 -48.1(4) 3_656 .
O1 Mn1 N2 C7 106(2) 3_656 .
O1 Mn1 N2 C7 -166.1(3) . .
O2 Mn1 N2 C7 98.2(3) . .
N1 Mn1 N2 C7 -71.1(3) . .
N3 Mn1 N2 C7 10.5(3) . .
Mn1 Mn1 N2 C7 -170.4(2) 3_656 .
O1 Mn1 N3 C6 80.2(3) 3_656 .
O1 Mn1 N3 C6 -9(3) . .
O2 Mn1 N3 C6 173.6(3) . .
N1 Mn1 N3 C6 -15.3(3) . .
N2 Mn1 N3 C6 -104.1(3) . .
Mn1 Mn1 N3 C6 76.8(4) 3_656 .
O1 Mn1 N3 C8 -159.2(3) 3_656 .
O1 Mn1 N3 C8 112(2) . .
O2 Mn1 N3 C8 -65.8(3) . .
N1 Mn1 N3 C8 105.3(3) . .
N2 Mn1 N3 C8 16.4(3) . .
Mn1 Mn1 N3 C8 -162.7(2) 3_656 .
O1 Mn1 N3 C11 -40.8(3) 3_656 .
O1 Mn1 N3 C11 -130(2) . .
O2 Mn1 N3 C11 52.6(3) . .
N1 Mn1 N3 C11 -136.3(3) . .
N2 Mn1 N3 C11 134.8(3) . .
Mn1 Mn1 N3 C11 -44.3(4) 3_656 .
C5 N1 C1 C2 0.1(7) . .
Mn1 N1 C1 C2 175.9(4) . .
N1 C1 C2 C3 -0.5(7) . .
C1 C2 C3 C4 -0.1(8) . .
C2 C3 C4 C5 1.1(8) . .
C1 N1 C5 C4 1.0(7) . .
Mn1 N1 C5 C4 -175.2(4) . .
C1 N1 C5 C6 -176.3(4) . .
Mn1 N1 C5 C6 7.6(6) . .
C3 C4 C5 N1 -1.6(8) . .
C3 C4 C5 C6 175.5(5) . .
N1 C5 C6 N3 -20.9(7) . .
C4 C5 C6 N3 161.8(5) . .
C8 N3 C6 C5 -92.7(5) . .
C11 N3 C6 C5 143.6(4) . .
Mn1 N3 C6 C5 22.9(5) . .
C9 N2 C7 C8 77.7(5) . .
C17 N2 C7 C8 -162.8(4) . .
Mn1 N2 C7 C8 -36.5(5) . .
C6 N3 C8 C7 77.0(5) . .
C11 N3 C8 C7 -159.3(4) . .
Mn1 N3 C8 C7 -41.2(4) . .
N2 C7 C8 N3 54.4(6) . .
C17 N2 C9 C10 151.2(4) . .
C7 N2 C9 C10 -88.2(5) . .
Mn1 N2 C9 C10 26.5(5) . .
Mn1 O2 C10 O3 179.9(4) . .
Mn1 O2 C10 C9 2.3(6) . .
N2 C9 C10 O3 161.7(5) . .
N2 C9 C10 O2 -20.7(6) . .
C6 N3 C11 C12 74.6(6) . .
C8 N3 C11 C12 -50.3(5) . .
Mn1 N3 C11 C12 -165.2(3) . .
C13 N4 C12 C16 -3.7(9) . .
C13 N4 C12 C11 -179.6(5) . .
N3 C11 C12 N4 -49.3(7) . .
N3 C11 C12 C16 134.6(5) . .
C12 N4 C13 C14 0.3(9) . .
N4 C13 C14 C15 2.9(10) . .
C13 C14 C15 C16 -2.6(9) . .
N4 C12 C16 C15 3.8(9) . .
C11 C12 C16 C15 179.7(5) . .
C14 C15 C16 C12 -0.5(10) . .
